data_6000402
loop_
_publ_author_name
'Li, J.'
'Chen, Z.'
'Wang, R. J.'
'Lu, J. Y.'

_publ_section_title
;
 Cs2PdSe8: a unique open framework structure with double helical
 assemblies of [Pd(Se-4)(2)](2-)
;
_journal_name_full 'Journal of Solid State Chemistry'
_journal_page_first 149
_journal_page_last 153
_journal_paper_doi 10.1006/jssc.1998.7950
_journal_volume 140
_journal_year 1998
_chemical_formula_sum 'Cs2 Pd Se8'
_space_group_name_H-M_alt 'I 41/a c d'
_cell_angle_alpha 90.000
_cell_angle_beta 90.000
_cell_angle_gamma 90.000
_cell_length_a 14.9350
_cell_length_b 14.9350
_cell_length_c 12.9070
_cell_volume 2878.96
_cod_database_code 6000402

loop_
_atom_site_label
_atom_site_fract_x
_atom_site_fract_y
_atom_site_fract_z
? ? ? ?
